data_2228142
loop_
_publ_author_name
'Zhan, Zhao-Shun'
'Wang, Hong'
'Ding, Li-Ping'
'Dong, Chun-Mei'
'Sun, Cai-Ying'

_publ_section_title
;
 3,9-Dichloro-2,4,8,10-tetraoxa-3,9-diphosphaspiro[5.5]undecane-3,9-dione
;
_journal_coeditor_code XU5060
_journal_issue 11
_journal_name_full 'Acta Crystallographica Section E'
_journal_page_first o3026
_journal_paper_doi 10.1107/S1600536810043333
_journal_volume 66
_journal_year 2010
_chemical_formula_iupac 'C5 H8 Cl2 O6 P2'
_chemical_formula_moiety 'C5 H8 Cl2 O6 P2'
_chemical_formula_sum 'C5 H8 Cl2 O6 P2'
_chemical_formula_weight 296.95
_chemical_name_systematic
;
3,9-Dichloro-2,4,8,10-tetraoxa-3,9-diphosphaspiro[5.5]undecane-3,9-dione
;
_space_group_IT_number 19
_symmetry_cell_setting orthorhombic
_symmetry_space_group_name_Hall 'P 2ac 2ab'
_symmetry_space_group_name_H-M 'P 21 21 21'
_atom_sites_solution_hydrogens geom
_atom_sites_solution_primary direct
_atom_sites_solution_secondary difmap
_audit_creation_method SHELXL-97
_cell_angle_alpha 90.00
_cell_angle_beta 90.00
_cell_angle_gamma 90.00
_cell_formula_units_Z 4
_cell_length_a 6.0630(5)
_cell_length_b 12.7384(10)
_cell_length_c 13.4338(10)
_cell_measurement_reflns_used 2823
_cell_measurement_temperature 185(2)
_cell_measurement_theta_max 25.0
_cell_measurement_theta_min 2.20
_cell_volume 1037.53(14)
_computing_cell_refinement 'SAINT (Bruker, 2007)'
_computing_data_collection 'SMART (Bruker, 2007)'
_computing_data_reduction 'SAINT (Bruker, 2007)'
_computing_molecular_graphics 'SHELXTL (Sheldrick, 2008)'
_computing_publication_material 'SHELXTL (Sheldrick, 2008)'
_computing_structure_refinement 'SHELXTL (Sheldrick, 2008)'
_computing_structure_solution 'SHELXTL (Sheldrick, 2008)'
_diffrn_ambient_temperature 185(2)
_diffrn_measured_fraction_theta_full 0.999
_diffrn_measured_fraction_theta_max 0.999
_diffrn_measurement_device_type 'Bruker SMART CCD 1000 area-detector'
_diffrn_measurement_method '\f and \w'
_diffrn_radiation_monochromator graphite
_diffrn_radiation_source 'fine-focus sealed tube'
_diffrn_radiation_type MoK\a
_diffrn_radiation_wavelength 0.71073
_diffrn_reflns_av_R_equivalents 0.0363
_diffrn_reflns_av_sigmaI/netI 0.0433
_diffrn_reflns_limit_h_max 7
_diffrn_reflns_limit_h_min -5
_diffrn_reflns_limit_k_max 15
_diffrn_reflns_limit_k_min -14
_diffrn_reflns_limit_l_max 16
_diffrn_reflns_limit_l_min -14
_diffrn_reflns_number 5317
_diffrn_reflns_theta_full 25.13
_diffrn_reflns_theta_max 25.13
_diffrn_reflns_theta_min 2.20
_diffrn_standards_interval_count 0
_diffrn_standards_interval_time 0
_diffrn_standards_number 0
_exptl_absorpt_coefficient_mu 0.938
_exptl_absorpt_correction_T_max 0.9287
_exptl_absorpt_correction_T_min 0.8957
_exptl_absorpt_correction_type multi-scan
_exptl_absorpt_process_details '(SADABS; Bruker, 2001)'
_exptl_crystal_colour colorless
_exptl_crystal_density_diffrn 1.901
_exptl_crystal_density_method 'not measured'
_exptl_crystal_description block
_exptl_crystal_F_000 600
_exptl_crystal_size_max 0.12
_exptl_crystal_size_mid 0.10
_exptl_crystal_size_min 0.08
_refine_diff_density_max 0.272
_refine_diff_density_min -0.227
_refine_ls_abs_structure_details 'Flack (1983), 747 Friedel pairs'
_refine_ls_abs_structure_Flack 0.18(10)
_refine_ls_extinction_method none
_refine_ls_goodness_of_fit_ref 0.998
_refine_ls_hydrogen_treatment constr
_refine_ls_matrix_type full
_refine_ls_number_parameters 136
_refine_ls_number_reflns 1849
_refine_ls_number_restraints 0
_refine_ls_restrained_S_all 0.998
_refine_ls_R_factor_all 0.0370
_refine_ls_R_factor_gt 0.0311
_refine_ls_shift/su_max 0.000
_refine_ls_shift/su_mean 0.000
_refine_ls_structure_factor_coef Fsqd
_refine_ls_weighting_details 'calc w=1/[\s^2^(Fo^2^)+(0.0283P)^2^+0.5846P] where P=(Fo^2^+2Fc^2^)/3'
_refine_ls_weighting_scheme calc
_refine_ls_wR_factor_gt 0.0650
_refine_ls_wR_factor_ref 0.0688
_reflns_number_gt 1662
_reflns_number_total 1849
_reflns_threshold_expression I>2sigma(I)
_cod_data_source_file xu5060.cif
_cod_data_source_block I
_cod_database_code 2228142
_cod_database_fobs_code 2228142

loop_
_symmetry_equiv_pos_as_xyz
'x, y, z'
'-x+1/2, -y, z+1/2'
'-x, y+1/2, -z+1/2'
'x+1/2, -y+1/2, -z'

loop_
_atom_site_type_symbol
_atom_site_label
_atom_site_fract_x
_atom_site_fract_y
_atom_site_fract_z
_atom_site_U_iso_or_equiv
_atom_site_adp_type
_atom_site_calc_flag
_atom_site_refinement_flags
_atom_site_occupancy
_atom_site_disorder_assembly
_atom_site_disorder_group
P P2 0.86704(16) 0.68037(6) 0.19061(7) 0.0195(2) Uani d . 1 . .
P P1 0.61011(17) 0.94037(7) 0.51917(6) 0.0225(2) Uani d . 1 . .
Cl Cl2 1.00827(16) 0.75305(7) 0.07460(7) 0.0322(2) Uani d . 1 . .
Cl Cl1 0.28767(15) 0.96781(7) 0.53971(7) 0.0299(2) Uani d . 1 . .
O O4 0.9665(4) 0.73565(16) 0.28413(16) 0.0197(5) Uani d . 1 . .
O O2 0.6224(4) 0.82146(16) 0.48872(15) 0.0218(5) Uani d . 1 . .
O O6 0.8993(4) 0.56810(17) 0.18897(18) 0.0274(6) Uani d . 1 . .
O O3 0.6190(4) 0.71416(16) 0.18620(16) 0.0206(5) Uani d . 1 . .
O O1 0.6715(4) 1.00446(16) 0.42462(16) 0.0227(6) Uani d . 1 . .
O O5 0.7431(5) 0.96565(19) 0.60521(16) 0.0338(6) Uani d . 1 . .
C C3 0.6534(6) 0.8561(2) 0.3088(2) 0.0170(7) Uani d . 1 . .
C C5 0.9032(6) 0.8438(2) 0.3065(3) 0.0208(8) Uani d . 1 . .
H H5A 0.9656 0.8912 0.2553 0.025 Uiso calc R 1 . .
H H5B 0.9652 0.8644 0.3718 0.025 Uiso calc R 1 . .
C C4 0.5581(6) 0.8229(2) 0.2084(2) 0.0198(8) Uani d . 1 . .
H H4A 0.3955 0.8295 0.2098 0.024 Uiso calc R 1 . .
H H4B 0.6152 0.8697 0.1555 0.024 Uiso calc R 1 . .
C C1 0.5966(6) 0.9720(2) 0.3254(2) 0.0211(7) Uani d . 1 . .
H H1A 0.6694 1.0155 0.2740 0.025 Uiso calc R 1 . .
H H1B 0.4353 0.9822 0.3198 0.025 Uiso calc R 1 . .
C C2 0.5455(6) 0.7897(3) 0.3905(2) 0.0207(8) Uani d . 1 . .
H H2A 0.3833 0.7978 0.3870 0.025 Uiso calc R 1 . .
H H2B 0.5810 0.7147 0.3796 0.025 Uiso calc R 1 . .

loop_
_atom_site_aniso_label
_atom_site_aniso_U_11
_atom_site_aniso_U_22
_atom_site_aniso_U_33
_atom_site_aniso_U_12
_atom_site_aniso_U_13
_atom_site_aniso_U_23
P2 0.0192(5) 0.0181(4) 0.0211(5) -0.0002(4) 0.0003(4) -0.0033(4)
P1 0.0263(5) 0.0223(5) 0.0189(5) -0.0018(4) 0.0020(4) -0.0028(4)
Cl2 0.0331(5) 0.0376(5) 0.0259(5) -0.0039(5) 0.0073(4) 0.0002(4)
Cl1 0.0282(5) 0.0299(5) 0.0317(5) 0.0023(4) 0.0074(4) -0.0002(4)
O4 0.0187(13) 0.0183(12) 0.0221(12) 0.0044(11) -0.0028(10) -0.0046(10)
O2 0.0295(13) 0.0182(11) 0.0178(12) 0.0025(11) -0.0017(11) 0.0003(9)
O6 0.0283(14) 0.0192(12) 0.0346(14) 0.0004(11) 0.0046(13) -0.0042(11)
O3 0.0205(12) 0.0169(11) 0.0245(12) -0.0013(10) -0.0035(12) -0.0037(10)
O1 0.0307(15) 0.0169(11) 0.0206(12) -0.0025(11) 0.0042(11) -0.0037(10)
O5 0.0393(16) 0.0398(15) 0.0223(12) -0.0063(14) -0.0051(13) -0.0065(11)
C3 0.0198(18) 0.0146(15) 0.0166(16) 0.0006(13) -0.0007(15) -0.0015(13)
C5 0.0248(19) 0.0164(16) 0.0212(18) -0.0009(15) -0.0002(17) -0.0046(14)
C4 0.0219(19) 0.0151(16) 0.0223(19) 0.0042(15) -0.0024(15) -0.0015(14)
C1 0.028(2) 0.0183(17) 0.0167(17) 0.0027(16) 0.0007(16) 0.0000(14)
C2 0.024(2) 0.0189(18) 0.0196(18) 0.0002(15) 0.0002(15) -0.0014(14)

loop_
_atom_type_symbol
_atom_type_description
_atom_type_scat_dispersion_real
_atom_type_scat_dispersion_imag
_atom_type_scat_source
C C 0.0033 0.0016 'International Tables Vol C Tables 4.2.6.8 and 6.1.1.4'
H H 0.0000 0.0000 'International Tables Vol C Tables 4.2.6.8 and 6.1.1.4'
O O 0.0106 0.0060 'International Tables Vol C Tables 4.2.6.8 and 6.1.1.4'
P P 0.1023 0.0942 'International Tables Vol C Tables 4.2.6.8 and 6.1.1.4'
Cl Cl 0.1484 0.1585 'International Tables Vol C Tables 4.2.6.8 and 6.1.1.4'

loop_
_geom_angle_atom_site_label_1
_geom_angle_atom_site_label_2
_geom_angle_atom_site_label_3
_geom_angle_site_symmetry_1
_geom_angle_site_symmetry_3
_geom_angle
_geom_angle_publ_flag
O6 P2 O4 . . 114.00(13) n
O6 P2 O3 . . 113.70(14) n
O4 P2 O3 . . 106.12(13) n
O6 P2 Cl2 . . 112.82(11) n
O4 P2 Cl2 . . 104.61(10) n
O3 P2 Cl2 . . 104.71(10) n
O5 P1 O1 . . 113.75(14) n
O5 P1 O2 . . 113.36(14) n
O1 P1 O2 . . 106.39(12) n
O5 P1 Cl1 . . 113.26(12) n
O1 P1 Cl1 . . 104.73(10) n
O2 P1 Cl1 . . 104.49(11) n
C5 O4 P2 . . 119.3(2) ?
C2 O2 P1 . . 119.24(19) ?
C4 O3 P2 . . 119.6(2) ?
C1 O1 P1 . . 121.3(2) ?
C5 C3 C4 . . 109.2(3) ?
C5 C3 C2 . . 112.5(3) ?
C4 C3 C2 . . 108.6(3) ?
C5 C3 C1 . . 109.0(3) ?
C4 C3 C1 . . 108.0(3) ?
C2 C3 C1 . . 109.4(3) ?
O4 C5 C3 . . 111.2(3) ?
O4 C5 H5A . . 109.4 ?
C3 C5 H5A . . 109.4 ?
O4 C5 H5B . . 109.4 ?
C3 C5 H5B . . 109.4 ?
H5A C5 H5B . . 108.0 ?
O3 C4 C3 . . 110.2(3) ?
O3 C4 H4A . . 109.6 ?
C3 C4 H4A . . 109.6 ?
O3 C4 H4B . . 109.6 ?
C3 C4 H4B . . 109.6 ?
H4A C4 H4B . . 108.1 ?
O1 C1 C3 . . 109.5(2) ?
O1 C1 H1A . . 109.8 ?
C3 C1 H1A . . 109.8 ?
O1 C1 H1B . . 109.8 ?
C3 C1 H1B . . 109.8 ?
H1A C1 H1B . . 108.2 ?
O2 C2 C3 . . 111.0(3) ?
O2 C2 H2A . . 109.4 ?
C3 C2 H2A . . 109.4 ?
O2 C2 H2B . . 109.4 ?
C3 C2 H2B . . 109.4 ?
H2A C2 H2B . . 108.0 ?

loop_
_geom_bond_atom_site_label_1
_geom_bond_atom_site_label_2
_geom_bond_site_symmetry_2
_geom_bond_distance
_geom_bond_publ_flag
P2 O6 . 1.444(2) n
P2 O4 . 1.561(2) n
P2 O3 . 1.565(2) n
P2 Cl2 . 2.0047(13) n
P1 O5 . 1.446(2) n
P1 O1 . 1.555(2) n
P1 O2 . 1.571(2) n
P1 Cl1 . 2.0050(14) n
O4 C5 . 1.461(3) ?
O2 C2 . 1.457(4) ?
O3 C4 . 1.464(4) ?
O1 C1 . 1.467(4) ?
C3 C5 . 1.523(5) ?
C3 C4 . 1.528(4) ?
C3 C2 . 1.532(4) ?
C3 C1 . 1.533(4) ?
C5 H5A . 0.9900 ?
C5 H5B . 0.9900 ?
C4 H4A . 0.9900 ?
C4 H4B . 0.9900 ?
C1 H1A . 0.9900 ?
C1 H1B . 0.9900 ?
C2 H2A . 0.9900 ?
C2 H2B . 0.9900 ?

loop_
_geom_hbond_atom_site_label_D
_geom_hbond_atom_site_label_H
_geom_hbond_atom_site_label_A
_geom_hbond_site_symmetry_A
_geom_hbond_distance_DH
_geom_hbond_distance_HA
_geom_hbond_distance_DA
_geom_hbond_angle_DHA
C1 H1A O5 2_674 0.99 2.34 3.214(4) 146.6
C1 H1B O6 3_655 0.99 2.31 3.252(4) 159.3
C4 H4B O5 2_674 0.99 2.36 3.260(4) 150.0

loop_
_cod_related_entry_id
_cod_related_entry_database
_cod_related_entry_code
1 ChemSpider 62941
